data_2108102
loop_
_publ_author_name
'Bujak, Maciej'

_publ_section_title
;
 Formation and distortion of iodidoantimonates(III): the first isolated
 [SbI~6~]^3{-^} octahedron
;
_journal_coeditor_code EB5060
_journal_issue 3
_journal_name_full 'Acta Crystallographica Section B'
_journal_page_first 432
_journal_page_last 442
_journal_paper_doi 10.1107/S2052520617003420
_journal_volume 73
_journal_year 2017
_chemical_formula_moiety '2(Sb I6 3-), 3(C4 H12 N2 2+), 5(H2 O)'
_chemical_formula_sum 'C12 H46 I12 N6 O5 Sb2'
_chemical_formula_weight 2120.87
_chemical_name_systematic
;
 Tris(piperazine-1,4-diium) bis(hexaiodidoantimonate(III)) pentahydrate
;
_space_group_crystal_system monoclinic
_space_group_IT_number 13
_space_group_name_Hall '-P 2yc'
_space_group_name_H-M_alt 'P 1 2/c 1'
_symmetry_space_group_name_Hall '-P 2yc'
_symmetry_space_group_name_H-M 'P 1 2/c 1'
_atom_sites_solution_hydrogens difmap
_atom_sites_solution_primary direct
_atom_sites_solution_secondary difmap
_audit_creation_method SHELXL-97
_cell_angle_alpha 90.00
_cell_angle_beta 92.216(3)
_cell_angle_gamma 90.00
_cell_formula_units_Z 2
_cell_length_a 16.2050(5)
_cell_length_b 8.7361(3)
_cell_length_c 16.4295(5)
_cell_measurement_reflns_used 5072
_cell_measurement_temperature 295(2)
_cell_measurement_theta_max 29.58
_cell_measurement_theta_min 2.90
_cell_volume 2324.16(13)
_computing_cell_refinement 'CrysAlis Pro ver. 171.34.44 (Oxford Diffraction Ltd., 2010)'
_computing_data_collection 'CrysAlis CCD ver. 171.33.57 (Oxford Diffraction Ltd., 2010)'
_computing_data_reduction 'CrysAlis Pro ver. 171.34.44 (Oxford Diffraction Ltd., 2010)'
_computing_molecular_graphics 'Mercury (C.F.Macrae at al., 2008)'
_computing_publication_material 'SHELXL-97 (G.M.Sheldrick, 2008)'
_computing_structure_refinement 'SHELXL-97 (G.M.Sheldrick, 2008)'
_computing_structure_solution 'SHELXS-97 (G.M.Sheldrick, 2008)'
_diffrn_ambient_temperature 295(2)
_diffrn_measured_fraction_theta_full 0.994
_diffrn_measured_fraction_theta_max 0.994
_diffrn_measurement_device_type Xcalibur
_diffrn_measurement_method \w--scan
_diffrn_radiation_monochromator graphite
_diffrn_radiation_source 'fine-focus sealed tube'
_diffrn_radiation_type MoK\a
_diffrn_radiation_wavelength 0.71073
_diffrn_reflns_av_R_equivalents 0.0345
_diffrn_reflns_av_sigmaI/netI 0.0465
_diffrn_reflns_limit_h_max 20
_diffrn_reflns_limit_h_min -20
_diffrn_reflns_limit_k_max 10
_diffrn_reflns_limit_k_min -8
_diffrn_reflns_limit_l_max 20
_diffrn_reflns_limit_l_min -20
_diffrn_reflns_number 15908
_diffrn_reflns_theta_full 26.50
_diffrn_reflns_theta_max 26.50
_diffrn_reflns_theta_min 2.90
_exptl_absorpt_coefficient_mu 9.160
_exptl_absorpt_correction_T_max 0.61
_exptl_absorpt_correction_T_min 0.49
_exptl_absorpt_correction_type analytical
_exptl_absorpt_process_details
;
 CrysAlis Pro ver. 171.33.57 (Oxford Diffraction Ltd., 2010)
;
_exptl_crystal_colour red-orange
_exptl_crystal_density_diffrn 3.031
_exptl_crystal_density_method 'not measured'
_exptl_crystal_description tabular
_exptl_crystal_F_000 1876
_exptl_crystal_size_max 0.10
_exptl_crystal_size_mid 0.09
_exptl_crystal_size_min 0.06
_refine_diff_density_max 2.535
_refine_diff_density_min -1.310
_refine_ls_extinction_method none
_refine_ls_goodness_of_fit_ref 0.848
_refine_ls_hydrogen_treatment mixed
_refine_ls_matrix_type full
_refine_ls_number_parameters 183
_refine_ls_number_reflns 4788
_refine_ls_number_restraints 10
_refine_ls_restrained_S_all 0.848
_refine_ls_R_factor_all 0.0555
_refine_ls_R_factor_gt 0.0283
_refine_ls_shift/su_max 0.001
_refine_ls_shift/su_mean 0.000
_refine_ls_structure_factor_coef Fsqd
_refine_ls_weighting_details 'calc w=1/[\s^2^(Fo^2^)+(0.0247P)^2^+0.0000P] where P=(Fo^2^+2Fc^2^)/3'
_refine_ls_weighting_scheme calc
_refine_ls_wR_factor_gt 0.0527
_refine_ls_wR_factor_ref 0.0557
_reflns_number_gt 3105
_reflns_number_total 4788
_reflns_threshold_expression >2sigma(I)
_cod_data_source_file eb5060sup1.cif
_cod_data_source_block TPBHP_295K
_cod_depositor_comments
;
The following automatic conversions were performed:

'_space_group_crystal_system' value 'Monoclinic' changed to
'monoclinic' according to
/home/data/users/saulius/crontab/automatic-downloads/rss-feeds/IUCr/lib/dictionaries/cif_core.dic
dictionary named 'cif_core.dic' version 2.4.2 from 2011-04-26.

Automatic conversion script
Id: cif_fix_values 4973 2017-02-22 13:04:09Z antanas 
;
_cod_database_code 2108102

loop_
_symmetry_equiv_pos_as_xyz
'x, y, z'
'-x, y, -z+1/2'
'-x, -y, -z'
'x, -y, z-1/2'

loop_
_atom_site_type_symbol
_atom_site_label
_atom_site_fract_x
_atom_site_fract_y
_atom_site_fract_z
_atom_site_U_iso_or_equiv
_atom_site_adp_type
_atom_site_calc_flag
_atom_site_refinement_flags
_atom_site_occupancy
_atom_site_symmetry_multiplicity
Sb Sb1 0.28128(2) 0.34971(4) 0.43586(2) 0.03301(11) Uani d . 1 1
I I1 0.38229(3) 0.59134(5) 0.50041(3) 0.05144(13) Uani d . 1 1
I I2 0.15164(2) 0.09118(5) 0.36394(3) 0.04173(12) Uani d . 1 1
I I3 0.38814(3) 0.09896(5) 0.49095(3) 0.04642(12) Uani d . 1 1
I I4 0.13860(3) 0.56866(5) 0.35906(3) 0.04513(12) Uani d . 1 1
I I5 0.36223(3) 0.35268(5) 0.28051(3) 0.04450(12) Uani d . 1 1
I I6 0.20557(3) 0.33247(5) 0.60837(3) 0.05363(14) Uani d . 1 1
N N11 0.5205(3) 0.1627(5) 0.6663(3) 0.0452(13) Uani d . 1 1
H H111 0.5051 0.1626 0.6131 0.054 Uiso calc R 1 1
H H112 0.5761 0.1623 0.6702 0.054 Uiso calc R 1 1
C C12 0.4891(4) 0.3047(7) 0.7053(4) 0.0453(17) Uani d . 1 1
H H121 0.4296 0.3103 0.6969 0.054 Uiso calc R 1 1
H H122 0.5130 0.3939 0.6801 0.054 Uiso calc R 1 1
C C13 0.4885(4) 0.0220(7) 0.7055(3) 0.0457(17) Uani d . 1 1
H H131 0.5116 -0.0678 0.6801 0.055 Uiso calc R 1 1
H H132 0.4289 0.0179 0.6978 0.055 Uiso calc R 1 1
N N21 0.1641(3) 0.7080(6) 0.6795(3) 0.0464(14) Uani d . 1 1
H H211 0.1879 0.6203 0.6637 0.056 Uiso calc R 1 1
H H212 0.1730 0.7173 0.7337 0.056 Uiso calc R 1 1
N N22 0.0947(3) 0.8270(6) 0.5300(3) 0.0490(14) Uani d . 1 1
H H221 0.0716 0.9143 0.5472 0.059 Uiso calc R 1 1
H H222 0.0848 0.8199 0.4758 0.059 Uiso calc R 1 1
C C23 0.0738(4) 0.7003(7) 0.6606(4) 0.0458(17) Uani d . 1 1
H H231 0.0471 0.7893 0.6832 0.055 Uiso calc R 1 1
H H232 0.0512 0.6098 0.6857 0.055 Uiso calc R 1 1
C C24 0.0562(4) 0.6947(7) 0.5708(4) 0.0454(17) Uani d . 1 1
H H241 0.0777 0.6001 0.5491 0.054 Uiso calc R 1 1
H H242 -0.0030 0.6962 0.5598 0.054 Uiso calc R 1 1
C C25 0.2036(4) 0.8405(7) 0.6376(4) 0.0442(16) Uani d . 1 1
H H251 0.1825 0.9359 0.6588 0.053 Uiso calc R 1 1
H H252 0.2628 0.8382 0.6484 0.053 Uiso calc R 1 1
C C26 0.1854(4) 0.8328(8) 0.5475(4) 0.0509(18) Uani d . 1 1
H H261 0.2111 0.7423 0.5254 0.061 Uiso calc R 1 1
H H262 0.2084 0.9219 0.5214 0.061 Uiso calc R 1 1
O O1 0.0000 0.8293(9) 0.2500 0.096(3) Uani d SD 1 2
H H11 0.038(3) 0.769(2) 0.268(6) 0.145 Uiso d D 1 1
O O2 0.0348(3) 0.1015(6) 0.5875(3) 0.0653(14) Uani d D 1 1
H H21 0.024(5) 0.100(8) 0.6378(14) 0.098 Uiso d D 1 1
H H22 0.067(4) 0.177(6) 0.584(4) 0.098 Uiso d D 1 1
O O3 0.3141(3) 0.8418(7) 0.2966(4) 0.0853(18) Uani d D 1 1
H H31 0.274(3) 0.901(7) 0.303(5) 0.128 Uiso d D 1 1
H H32 0.294(4) 0.770(5) 0.267(4) 0.128 Uiso d D 1 1

loop_
_atom_site_aniso_label
_atom_site_aniso_U_11
_atom_site_aniso_U_22
_atom_site_aniso_U_33
_atom_site_aniso_U_12
_atom_site_aniso_U_13
_atom_site_aniso_U_23
Sb1 0.0330(2) 0.0340(2) 0.0319(2) 0.00318(19) -0.00162(18) -0.00124(18)
I1 0.0464(3) 0.0488(3) 0.0587(3) -0.0072(2) -0.0025(2) -0.0129(2)
I2 0.0432(3) 0.0398(2) 0.0420(3) -0.0049(2) -0.0012(2) 0.00732(19)
I3 0.0483(3) 0.0471(3) 0.0428(3) 0.0175(2) -0.0110(2) -0.0051(2)
I4 0.0534(3) 0.0404(2) 0.0414(3) 0.0103(2) -0.0012(2) -0.0022(2)
I5 0.0419(3) 0.0535(3) 0.0384(3) -0.0078(2) 0.0059(2) -0.0033(2)
I6 0.0689(3) 0.0493(3) 0.0437(3) 0.0002(2) 0.0138(2) -0.0024(2)
N11 0.041(3) 0.055(3) 0.039(3) -0.005(3) 0.001(3) -0.005(3)
C12 0.051(4) 0.044(4) 0.042(4) -0.007(3) 0.000(3) 0.007(3)
C13 0.051(4) 0.039(4) 0.048(4) -0.004(3) 0.008(4) 0.001(3)
N21 0.056(4) 0.053(3) 0.029(3) 0.006(3) -0.010(3) 0.004(3)
N22 0.055(4) 0.059(4) 0.033(3) 0.009(3) -0.003(3) 0.008(3)
C23 0.045(4) 0.053(4) 0.039(4) 0.000(3) 0.004(3) 0.003(3)
C24 0.039(4) 0.052(4) 0.045(4) -0.001(3) -0.004(3) 0.010(3)
C25 0.041(4) 0.048(4) 0.043(4) 0.003(3) -0.012(3) 0.004(3)
C26 0.036(4) 0.069(5) 0.048(5) 0.005(3) 0.000(3) 0.016(4)
O1 0.101(7) 0.090(6) 0.095(7) 0.000 -0.034(6) 0.000
O2 0.058(3) 0.053(3) 0.084(4) -0.005(3) -0.002(3) 0.004(3)
O3 0.044(3) 0.098(5) 0.114(5) 0.001(3) -0.001(3) -0.039(4)

loop_
_atom_type_symbol
_atom_type_description
_atom_type_scat_dispersion_real
_atom_type_scat_dispersion_imag
_atom_type_scat_source
C C 0.0033 0.0016 'International Tables Vol C Tables 4.2.6.8 and 6.1.1.4'
H H 0.0000 0.0000 'International Tables Vol C Tables 4.2.6.8 and 6.1.1.4'
N N 0.0061 0.0033 'International Tables Vol C Tables 4.2.6.8 and 6.1.1.4'
O O 0.0106 0.0060 'International Tables Vol C Tables 4.2.6.8 and 6.1.1.4'
Sb Sb -0.5866 1.5461 'International Tables Vol C Tables 4.2.6.8 and 6.1.1.4'
I I -0.4742 1.8119 'International Tables Vol C Tables 4.2.6.8 and 6.1.1.4'

loop_
_geom_angle_atom_site_label_1
_geom_angle_atom_site_label_2
_geom_angle_atom_site_label_3
_geom_angle_site_symmetry_1
_geom_angle_site_symmetry_3
_geom_angle
I1 Sb1 I3 . . 96.623(17)
I1 Sb1 I5 . . 92.742(17)
I3 Sb1 I5 . . 89.798(17)
I1 Sb1 I6 . . 86.467(16)
I3 Sb1 I6 . . 86.086(16)
I5 Sb1 I6 . . 175.689(19)
I1 Sb1 I4 . . 95.692(16)
I3 Sb1 I4 . . 167.686(18)
I5 Sb1 I4 . . 89.557(15)
I6 Sb1 I4 . . 94.738(16)
I1 Sb1 I2 . . 175.102(18)
I3 Sb1 I2 . . 87.639(15)
I5 Sb1 I2 . . 89.676(15)
I6 Sb1 I2 . . 91.435(15)
I4 Sb1 I2 . . 80.060(14)
C13 N11 C12 . . 111.7(5)
C13 N11 H111 . . 109.3
C12 N11 H111 . . 109.3
C13 N11 H112 . . 109.3
C12 N11 H112 . . 109.3
H111 N11 H112 . . 107.9
N11 C12 C12 . 2_656 110.4(4)
N11 C12 H121 . . 109.6
C12 C12 H121 2_656 . 109.6
N11 C12 H122 . . 109.6
C12 C12 H122 2_656 . 109.6
H121 C12 H122 . . 108.1
N11 C13 C13 . 2_656 110.2(4)
N11 C13 H131 . . 109.6
C13 C13 H131 2_656 . 109.6
N11 C13 H132 . . 109.6
C13 C13 H132 2_656 . 109.6
H131 C13 H132 . . 108.1
C23 N21 C25 . . 111.9(5)
C23 N21 H211 . . 109.2
C25 N21 H211 . . 109.2
C23 N21 H212 . . 109.2
C25 N21 H212 . . 109.2
H211 N21 H212 . . 107.9
C24 N22 C26 . . 111.6(5)
C24 N22 H221 . . 109.3
C26 N22 H221 . . 109.3
C24 N22 H222 . . 109.3
C26 N22 H222 . . 109.3
H221 N22 H222 . . 108.0
N21 C23 C24 . . 110.9(5)
N21 C23 H231 . . 109.5
C24 C23 H231 . . 109.5
N21 C23 H232 . . 109.5
C24 C23 H232 . . 109.5
H231 C23 H232 . . 108.0
N22 C24 C23 . . 110.7(5)
N22 C24 H241 . . 109.5
C23 C24 H241 . . 109.5
N22 C24 H242 . . 109.5
C23 C24 H242 . . 109.5
H241 C24 H242 . . 108.1
C26 C25 N21 . . 110.3(5)
C26 C25 H251 . . 109.6
N21 C25 H251 . . 109.6
C26 C25 H252 . . 109.6
N21 C25 H252 . . 109.6
H251 C25 H252 . . 108.1
C25 C26 N22 . . 110.3(5)
C25 C26 H261 . . 109.6
N22 C26 H261 . . 109.6
C25 C26 H262 . . 109.6
N22 C26 H262 . . 109.6
H261 C26 H262 . . 108.1
H21 O2 H22 . . 104(2)
H31 O3 H32 . . 104(2)

loop_
_geom_bond_atom_site_label_1
_geom_bond_atom_site_label_2
_geom_bond_site_symmetry_2
_geom_bond_distance
Sb1 I1 . 2.8505(6)
Sb1 I3 . 2.9146(6)
Sb1 I5 . 2.9146(6)
Sb1 I6 . 3.1352(6)
Sb1 I4 . 3.2204(6)
Sb1 I2 . 3.2739(6)
N11 C13 . 1.489(7)
N11 C12 . 1.494(7)
N11 H111 . 0.9000
N11 H112 . 0.9000
C12 C12 2_656 1.498(12)
C12 H121 . 0.9700
C12 H122 . 0.9700
C13 C13 2_656 1.496(11)
C13 H131 . 0.9700
C13 H132 . 0.9700
N21 C23 . 1.486(8)
N21 C25 . 1.502(7)
N21 H211 . 0.9000
N21 H212 . 0.9000
N22 C24 . 1.486(7)
N22 C26 . 1.488(7)
N22 H221 . 0.9000
N22 H222 . 0.9000
C23 C24 . 1.492(8)
C23 H231 . 0.9700
C23 H232 . 0.9700
C24 H241 . 0.9700
C24 H242 . 0.9700
C25 C26 . 1.500(8)
C25 H251 . 0.9700
C25 H252 . 0.9700
C26 H261 . 0.9700
C26 H262 . 0.9700
O1 H11 . 0.850(10)
O2 H21 . 0.850(10)
O2 H22 . 0.850(10)
O3 H31 . 0.850(10)
O3 H32 . 0.850(10)

loop_
_geom_hbond_atom_site_label_D
_geom_hbond_atom_site_label_H
_geom_hbond_atom_site_label_A
_geom_hbond_site_symmetry_A
_geom_hbond_distance_DH
_geom_hbond_distance_HA
_geom_hbond_distance_DA
_geom_hbond_angle_DHA
N11 H111 I3 . 0.90 2.76 3.569(5) 150
N21 H211 I6 . 0.90 2.69 3.556(5) 161
N21 H212 I2 4_566 0.90 2.75 3.514(5) 144
N22 H222 I4 . 0.90 3.06 3.693(5) 129
N11 H112 O3 3_666 0.90 1.84 2.726(7) 167
N22 H221 O2 1_565 0.90 1.87 2.767(7) 174
N22 H222 O2 3_566 0.90 2.27 2.864(7) 123
C12 H122 I5 3_666 0.97 3.05 3.844(6) 140
C25 H252 I5 4_566 0.97 3.13 3.809(6) 128
C26 H262 I2 1_565 0.97 3.09 3.789(6) 130
O1 H11 I4 . 0.850(10) 2.79(3) 3.623(5) 166(10)
O2 H21 O1 3_566 0.850(10) 2.00(3) 2.816(6) 161(7)
O2 H22 I6 . 0.850(10) 2.64(3) 3.431(5) 156(7)
O3 H31 I2 1_565 0.850(10) 2.80(2) 3.622(5) 166(8)
O3 H32 I6 4_565 0.850(10) 3.05(4) 3.815(6) 150(6)

loop_
_geom_torsion_atom_site_label_1
_geom_torsion_atom_site_label_2
_geom_torsion_atom_site_label_3
_geom_torsion_atom_site_label_4
_geom_torsion_site_symmetry_4
_geom_torsion
C13 N11 C12 C12 2_656 56.6(8)
C12 N11 C13 C13 2_656 -57.3(8)
C25 N21 C23 C24 . 55.4(7)
C26 N22 C24 C23 . 57.2(7)
N21 C23 C24 N22 . -55.6(7)
C23 N21 C25 C26 . -55.6(7)
N21 C25 C26 N22 . 55.9(7)
C24 N22 C26 C25 . -57.5(7)

_cod_database_fobs_code 2108102
